data_1551172
loop_
_publ_author_name
'Weigand, Jan J.'
'Schwedtmann, Kai'
'Haberstroh, Jan'
'Roediger, Sven'
'Hennersdorf, Felix'
'Frontera, Antonio'
'Bauza, Antonio'

_publ_section_title
;
 Formation of an imidazoliumyl-substituted [(LC)4P4]4+ tetracation and
 transition metal mediated fragmentation and insertion reaction (LC = NHC)
;
_journal_name_full 'Chemical Science'
_journal_paper_doi 10.1039/C9SC01701A
_journal_year 2019
_chemical_absolute_configuration ad
_chemical_formula_moiety 'C22 H40 Cl3 N4 P2, C F3 O3 S, C H2 Cl2'
_chemical_formula_sum 'C24 H42 Cl5 F3 N4 O3 P2 S'
_chemical_formula_weight 762.86
_space_group_crystal_system orthorhombic
_space_group_IT_number 29
_space_group_name_Hall 'P 2c -2ac'
_space_group_name_H-M_alt 'P c a 21'
_symmetry_space_group_name_Hall 'P 2c -2ac'
_symmetry_space_group_name_H-M 'P c a 21'
_atom_sites_solution_hydrogens geom
_audit_creation_date 2018-09-05
_audit_creation_method
;
Olex2 1.2
(compiled 2015.09.30 svn.r3233 for OlexSys, GUI svn.r5103)
;
_audit_update_record
;
2019-04-06 deposited with the CCDC.    2019-05-30 downloaded from the CCDC.
;
_cell_angle_alpha 90
_cell_angle_beta 90
_cell_angle_gamma 90
_cell_formula_units_Z 4
_cell_length_a 11.51562(4)
_cell_length_b 10.67077(3)
_cell_length_c 29.25903(9)
_cell_measurement_reflns_used 27969
_cell_measurement_temperature 102(1)
_cell_measurement_theta_max 76.5170
_cell_measurement_theta_min 3.0170
_cell_volume 3595.37(2)
_computing_cell_refinement 'CrysAlisPro 1.171.38.41 (Rigaku OD, 2015)'
_computing_data_collection 'CrysAlisPro 1.171.38.41 (Rigaku OD, 2015)'
_computing_data_reduction 'CrysAlisPro 1.171.38.41 (Rigaku OD, 2015)'
_computing_molecular_graphics 'Olex2 (Dolomanov et al., 2009)'
_computing_publication_material 'Olex2 (Dolomanov et al., 2009)'
_computing_structure_refinement 'ShelXL (Sheldrick, 2015)'
_computing_structure_solution 'ShelXT (Sheldrick, 2015)'
_diffrn_ambient_environment N~2~
_diffrn_ambient_temperature 102(1)
_diffrn_detector 'CCD plate'
_diffrn_detector_area_resol_mean 10.5700
_diffrn_detector_type AtlasS2
_diffrn_measured_fraction_theta_full 1.000
_diffrn_measured_fraction_theta_max 0.999
_diffrn_measurement_details
;
List of Runs (angles in degrees, time in seconds):

  # Type    Start    End  Width  t~exp~   \w     \q     \k     \f   Frames
#--------------------------------------------------------------------------
  1  \w    -64.00  31.00   0.50    2.00    --  -38.50  57.00 -30.00  190
  2  \w     24.00  51.00   0.50    2.00    --   42.62  38.00-180.00   54
  3  \w     44.00 136.00   0.50    8.00    --  111.00 -61.00 -90.00  184
  4  \w     92.00 120.00   0.50    8.00    --  111.00-125.00 -60.00   56
  5  \w     95.00 121.00   0.50    8.00    --  111.00-125.00  30.00   52
  6  \w     67.00  94.00   0.50    8.00    --  111.00 -94.00  30.00   54
  7  \w     73.00 108.00   0.50    8.00    --  111.00 -94.00 -30.00   70
  8  \w     92.00 130.00   0.50    8.00    --  111.00 -45.00  60.00   76
  9  \w    131.00 156.00   0.50    8.00    --  111.00 -15.00  60.00   50
 10  \w    150.00 177.00   0.50    8.00    --  111.00  15.00 -30.00   54
 11  \w    101.00 177.00   0.50    8.00    --  111.00  45.00-120.00  152
 12  \w    108.00 149.00   0.50    8.00    --  111.00 125.00-180.00   82
 13  \w     95.00 178.00   0.50    8.00    --  111.00 125.00 -90.00  166
 14  \w     87.00 173.00   0.50    8.00    --  111.00  45.00   0.00  172
 15  \w    144.00 171.00   0.50    8.00    --  111.00 125.00 120.00   54
 16  \w     70.00 143.00   0.50    8.00    --  111.00  15.00 -30.00  146
 17  \w     84.00 114.00   0.50    8.00    --  111.00 -15.00  60.00   60
 18  \w     44.00  87.00   0.50    8.00    --  111.00 -45.00  60.00   86
 19  \w     38.00  66.00   0.50    8.00    --  111.00 -30.00 -30.00   56
 20  \w     40.00 111.00   0.50    8.00    --  111.00 -77.00-120.00  142
 21  \w     74.00 102.00   0.50    8.00    --  111.00-125.00-150.00   56
 22  \w     62.00 109.00   0.50    8.00    --  111.00 -94.00-180.00   94
 23  \w     70.00 105.00   0.50    8.00    --  111.00 -30.00-180.00   70
 24  \w     38.00  84.00   0.50    8.00    --  111.00 -77.00-150.00   92
 25  \w     53.00  87.00   0.50    8.00    --  111.00-125.00-180.00   68
 26  \w     40.00 121.00   0.50    8.00    --  111.00-125.00-120.00  162
 27  \w     33.00  64.00   0.50    8.00    --  111.00 -15.00  60.00   62
 28  \w     34.00  61.00   0.50    8.00    --  111.00 -94.00 -30.00   54
 29  \w     32.00  78.00   0.50    8.00    --  111.00 -94.00  60.00   92
 30  \w     41.00 120.00   0.50    8.00    --  111.00-125.00 120.00  158
 31  \w     76.00 118.00   0.50    8.00    --  111.00-125.00 150.00   84
 32  \w    -63.00  32.00   0.50    2.00    --  -38.50  57.00-150.00  190
 33  \w    -74.00  -2.00   0.50    2.00    --  -38.50 125.00 -30.00  144
 34  \w    -94.00 -65.00   0.50    2.00    --  -38.50 125.00 -90.00   58
 35  \w   -108.00 -14.00   0.50    2.00    --  -38.50 -57.00  60.00  188
;
_diffrn_measurement_device 'four-circle diffractometer'
_diffrn_measurement_device_type 'SuperNova, Dual, Cu at zero, AtlasS2'
_diffrn_measurement_method '\w scans'
_diffrn_orient_matrix_type 'CrysAlisPro convention (1999,Acta A55,543-557)'
_diffrn_orient_matrix_UB_11 0.0031066000
_diffrn_orient_matrix_UB_12 -0.0036789000
_diffrn_orient_matrix_UB_13 0.0526355000
_diffrn_orient_matrix_UB_21 0.1337679000
_diffrn_orient_matrix_UB_22 -0.0006016000
_diffrn_orient_matrix_UB_23 -0.0012570000
_diffrn_orient_matrix_UB_31 0.0007621000
_diffrn_orient_matrix_UB_32 0.1442574000
_diffrn_orient_matrix_UB_33 0.0013017000
_diffrn_radiation_monochromator mirror
_diffrn_radiation_probe x-ray
_diffrn_radiation_type CuK\a
_diffrn_radiation_wavelength 1.54184
_diffrn_reflns_av_R_equivalents 0.0182
_diffrn_reflns_av_unetI/netI 0.0124
_diffrn_reflns_Laue_measured_fraction_full 1.000
_diffrn_reflns_Laue_measured_fraction_max 0.999
_diffrn_reflns_limit_h_max 14
_diffrn_reflns_limit_h_min -13
_diffrn_reflns_limit_k_max 13
_diffrn_reflns_limit_k_min -9
_diffrn_reflns_limit_l_max 35
_diffrn_reflns_limit_l_min -36
_diffrn_reflns_number 38748
_diffrn_reflns_point_group_measured_fraction_full 1.000
_diffrn_reflns_point_group_measured_fraction_max 0.999
_diffrn_reflns_theta_full 67.684
_diffrn_reflns_theta_max 76.739
_diffrn_reflns_theta_min 3.021
_diffrn_source 'micro-focus sealed X-ray tube'
_diffrn_source_type 'SuperNova (Cu) X-ray Source'
_exptl_absorpt_coefficient_mu 5.475
_exptl_absorpt_correction_T_max 0.713
_exptl_absorpt_correction_T_min 0.347
_exptl_absorpt_correction_type gaussian
_exptl_absorpt_process_details
;
CrysAlisPro 1.171.38.41 (Rigaku Oxford Diffraction, 2015)
Numerical absorption correction based on gaussian integration over
            a multifaceted crystal model
Empirical absorption correction using spherical harmonics,
 implemented in SCALE3 ABSPACK scaling algorithm.
;
_exptl_crystal_colour 'clear colourless'
_exptl_crystal_colour_lustre clear
_exptl_crystal_colour_primary colourless
_exptl_crystal_density_diffrn 1.409
_exptl_crystal_description block
_exptl_crystal_F_000 1584
_exptl_crystal_size_max 0.296
_exptl_crystal_size_mid 0.206
_exptl_crystal_size_min 0.075
_refine_diff_density_max 0.253
_refine_diff_density_min -0.303
_refine_diff_density_rms 0.039
_refine_ls_abs_structure_details
;
 Refined as an inversion twin.
;
_refine_ls_abs_structure_Flack 0.381(10)
_refine_ls_extinction_method none
_refine_ls_goodness_of_fit_ref 1.050
_refine_ls_hydrogen_treatment constr
_refine_ls_matrix_type full
_refine_ls_number_parameters 392
_refine_ls_number_reflns 7373
_refine_ls_number_restraints 1
_refine_ls_restrained_S_all 1.050
_refine_ls_R_factor_all 0.0211
_refine_ls_R_factor_gt 0.0210
_refine_ls_shift/su_max 0.001
_refine_ls_shift/su_mean 0.000
_refine_ls_structure_factor_coef Fsqd
_refine_ls_weighting_details 'w=1/[\s^2^(Fo^2^)+(0.0364P)^2^+0.8768P] where P=(Fo^2^+2Fc^2^)/3'
_refine_ls_weighting_scheme calc
_refine_ls_wR_factor_gt 0.0579
_refine_ls_wR_factor_ref 0.0579
_reflns_Friedel_coverage 0.959
_reflns_Friedel_fraction_full 1.000
_reflns_Friedel_fraction_max 0.999
_reflns_number_gt 7366
_reflns_number_total 7373
_reflns_threshold_expression 'I > 2\s(I)'
_cod_data_source_file c9sc01701a2.cif
_cod_data_source_block 5OTf
_cod_original_cell_volume 3595.366(18)
_cod_database_code 1551172
_chemical_oxdiff_formula 'C96 Cl12 F24 N16 O24 P8 S8 '
_shelx_space_group_comment
;
The symmetry employed for this shelxl refinement is uniquely defined
by the following loop, which should always be used as a source of
symmetry information in preference to the above space-group names.
They are only intended as comments.
;
_reflns_odcompleteness_completeness 99.97
_reflns_odcompleteness_iscentric 1
_reflns_odcompleteness_theta 66.97
_olex2_refinement_description
;
1. Twinned data refinement
 Scales: 0.619(10) 0.381(10)
2. Fixed Uiso
 At 1.2 times of:
  All C(H) groups, All C(H,H) groups
 At 1.5 times of:
  All C(H,H,H) groups
3.a Ternary CH refined with riding coordinates:
 C6(H6), C9(H9), C17(H17), C20(H20)
3.b Secondary CH2 refined with riding coordinates:
 C24(H24A,H24B)
3.c Idealised Me refined as rotating group:
 C4(H4A,H4B,H4C), C5(H5A,H5B,H5C), C7(H7A,H7B,H7C), C8(H8A,H8B,H8C), C10(H10A,
 H10B,H10C), C11(H11A,H11B,H11C), C15(H15A,H15B,H15C), C16(H16A,H16B,H16C),
 C18(H18A,H18B,H18C), C19(H19A,H19B,H19C), C21(H21A,H21B,H21C), C22(H22A,H22B,
 H22C)
;
_shelx_shelxl_version_number 2014/7
_olex2_submission_special_instructions 'No special instructions were received'
_oxdiff_exptl_absorpt_empirical_details
;
Empirical correction (ABSPACK) includes:
- Absorption correction using spherical harmonics
- Frame scaling
;
_oxdiff_exptl_absorpt_empirical_full_max 1.304
_oxdiff_exptl_absorpt_empirical_full_min 0.775

loop_
_space_group_symop_operation_xyz
'x, y, z'
'-x, -y, z+1/2'
'x+1/2, -y, z'
'-x+1/2, y, z+1/2'

loop_
_atom_site_label
_atom_site_type_symbol
_atom_site_fract_x
_atom_site_fract_y
_atom_site_fract_z
_atom_site_U_iso_or_equiv
_atom_site_adp_type
_atom_site_occupancy
_atom_site_site_symmetry_order
_atom_site_calc_flag
_atom_site_refinement_flags_posn
Cl1 Cl 0.42144(4) 0.18562(5) 0.52176(2) 0.02182(11) Uani 1 1 d .
Cl2 Cl 0.42753(5) 0.33768(5) 0.61745(2) 0.02340(11) Uani 1 1 d .
Cl3 Cl 0.81340(3) 0.25009(5) 0.56923(2) 0.02164(9) Uani 1 1 d .
P1 P 0.60068(5) 0.18685(5) 0.53951(2) 0.01571(11) Uani 1 1 d .
P2 P 0.60640(5) 0.32459(4) 0.59808(2) 0.01628(11) Uani 1 1 d .
N1 N 0.61091(15) 0.40118(16) 0.47770(6) 0.0156(3) Uani 1 1 d .
N2 N 0.71183(16) 0.23735(15) 0.45733(6) 0.0156(3) Uani 1 1 d .
N3 N 0.60578(15) 0.10748(16) 0.65890(6) 0.0150(3) Uani 1 1 d .
N4 N 0.71467(16) 0.26401(15) 0.68005(6) 0.0151(3) Uani 1 1 d .
C1 C 0.64433(18) 0.28529(19) 0.49070(7) 0.0148(4) Uani 1 1 d .
C2 C 0.65830(18) 0.42698(19) 0.43538(7) 0.0174(4) Uani 1 1 d .
C3 C 0.72075(18) 0.32382(19) 0.42236(8) 0.0169(4) Uani 1 1 d .
C4 C 0.6413(2) 0.5440(2) 0.40846(9) 0.0275(5) Uani 1 1 d .
H4A H 0.5698 0.5387 0.3917 0.041 Uiso 1 1 calc GR
H4B H 0.7048 0.5543 0.3875 0.041 Uiso 1 1 calc GR
H4C H 0.6384 0.6145 0.4288 0.041 Uiso 1 1 calc GR
C5 C 0.7844(2) 0.3051(2) 0.37856(8) 0.0264(5) Uani 1 1 d .
H5A H 0.8661 0.2982 0.3846 0.040 Uiso 1 1 calc GR
H5B H 0.7706 0.3753 0.3588 0.040 Uiso 1 1 calc GR
H5C H 0.7575 0.2298 0.3641 0.040 Uiso 1 1 calc GR
C6 C 0.53515(19) 0.48475(19) 0.50531(8) 0.0189(4) Uani 1 1 d .
H6 H 0.5087 0.4353 0.5316 0.023 Uiso 1 1 calc R
C7 C 0.6032(2) 0.5950(2) 0.52458(9) 0.0255(5) Uani 1 1 d .
H7A H 0.6710 0.5646 0.5401 0.038 Uiso 1 1 calc GR
H7B H 0.5553 0.6406 0.5457 0.038 Uiso 1 1 calc GR
H7C H 0.6263 0.6494 0.5001 0.038 Uiso 1 1 calc GR
C8 C 0.4265(2) 0.5229(2) 0.47892(9) 0.0244(5) Uani 1 1 d .
H8A H 0.4477 0.5782 0.4544 0.037 Uiso 1 1 calc GR
H8B H 0.3736 0.5650 0.4991 0.037 Uiso 1 1 calc GR
H8C H 0.3898 0.4495 0.4666 0.037 Uiso 1 1 calc GR
C9 C 0.76614(19) 0.11018(18) 0.45906(8) 0.0197(4) Uani 1 1 d .
H9 H 0.7485 0.0756 0.4893 0.024 Uiso 1 1 calc R
C10 C 0.8970(2) 0.1169(2) 0.45551(9) 0.0257(5) Uani 1 1 d .
H10A H 0.9184 0.1455 0.4256 0.038 Uiso 1 1 calc GR
H10B H 0.9294 0.0352 0.4607 0.038 Uiso 1 1 calc GR
H10C H 0.9263 0.1742 0.4780 0.038 Uiso 1 1 calc GR
C11 C 0.7101(2) 0.0231(2) 0.42424(12) 0.0373(6) Uani 1 1 d .
H11A H 0.6272 0.0311 0.4259 0.056 Uiso 1 1 calc GR
H11B H 0.7319 -0.0619 0.4308 0.056 Uiso 1 1 calc GR
H11C H 0.7360 0.0452 0.3941 0.056 Uiso 1 1 calc GR
C12 C 0.64437(18) 0.22184(19) 0.64647(7) 0.0150(4) Uani 1 1 d .
C13 C 0.65304(18) 0.07641(19) 0.70112(7) 0.0166(4) Uani 1 1 d .
C14 C 0.71966(18) 0.17476(18) 0.71444(8) 0.0163(4) Uani 1 1 d .
C15 C 0.6335(2) -0.0441(2) 0.72602(8) 0.0216(4) Uani 1 1 d .
H15A H 0.5602 -0.0409 0.7416 0.032 Uiso 1 1 calc GR
H15B H 0.6946 -0.0566 0.7478 0.032 Uiso 1 1 calc GR
H15C H 0.6331 -0.1122 0.7046 0.032 Uiso 1 1 calc GR
C16 C 0.7850(2) 0.1886(2) 0.75845(8) 0.0217(4) Uani 1 1 d .
H16A H 0.8651 0.1676 0.7536 0.032 Uiso 1 1 calc GR
H16B H 0.7524 0.1334 0.7810 0.032 Uiso 1 1 calc GR
H16C H 0.7793 0.2736 0.7689 0.032 Uiso 1 1 calc GR
C17 C 0.52491(18) 0.02990(19) 0.63095(7) 0.0174(4) Uani 1 1 d .
H17 H 0.4997 0.0828 0.6054 0.021 Uiso 1 1 calc R
C18 C 0.5874(2) -0.0820(2) 0.60989(9) 0.0240(5) Uani 1 1 d .
H18A H 0.6568 -0.0540 0.5949 0.036 Uiso 1 1 calc GR
H18B H 0.5374 -0.1219 0.5880 0.036 Uiso 1 1 calc GR
H18C H 0.6072 -0.1408 0.6335 0.036 Uiso 1 1 calc GR
C19 C 0.4158(2) -0.0037(2) 0.65774(8) 0.0238(5) Uani 1 1 d .
H19A H 0.4349 -0.0637 0.6810 0.036 Uiso 1 1 calc GR
H19B H 0.3592 -0.0391 0.6374 0.036 Uiso 1 1 calc GR
H19C H 0.3846 0.0704 0.6717 0.036 Uiso 1 1 calc GR
C20 C 0.77624(19) 0.38705(19) 0.67825(8) 0.0195(4) Uani 1 1 d .
H20 H 0.7667 0.4192 0.6471 0.023 Uiso 1 1 calc R
C21 C 0.9059(2) 0.3718(2) 0.68604(10) 0.0299(5) Uani 1 1 d .
H21A H 0.9200 0.3523 0.7176 0.045 Uiso 1 1 calc GR
H21B H 0.9449 0.4485 0.6783 0.045 Uiso 1 1 calc GR
H21C H 0.9348 0.3052 0.6672 0.045 Uiso 1 1 calc GR
C22 C 0.7186(2) 0.4815(2) 0.71000(10) 0.0319(5) Uani 1 1 d .
H22A H 0.6374 0.4871 0.7029 0.048 Uiso 1 1 calc GR
H22B H 0.7541 0.5622 0.7060 0.048 Uiso 1 1 calc GR
H22C H 0.7280 0.4549 0.7411 0.048 Uiso 1 1 calc GR
S1 S 0.56046(5) 0.84982(5) 0.32297(2) 0.02270(12) Uani 1 1 d .
F1 F 0.46347(17) 0.64310(17) 0.29275(7) 0.0499(4) Uani 1 1 d .
F2 F 0.64893(18) 0.6441(2) 0.28850(6) 0.0537(5) Uani 1 1 d .
F3 F 0.5483(2) 0.7507(2) 0.24044(6) 0.0547(5) Uani 1 1 d .
O1 O 0.58146(17) 0.79191(16) 0.36631(6) 0.0302(4) Uani 1 1 d .
O2 O 0.44699(18) 0.90500(18) 0.31830(7) 0.0403(4) Uani 1 1 d .
O3 O 0.6542(2) 0.9228(2) 0.30570(9) 0.0606(7) Uani 1 1 d .
C23 C 0.5556(2) 0.7155(3) 0.28414(9) 0.0312(5) Uani 1 1 d .
Cl4 Cl 0.44422(8) 0.33823(8) 0.31170(3) 0.0527(2) Uani 1 1 d .
Cl5 Cl 0.43002(6) 0.22705(6) 0.40228(2) 0.03381(13) Uani 1 1 d .
C24 C 0.4029(3) 0.2050(3) 0.34381(10) 0.0449(8) Uani 1 1 d .
H24A H 0.3209 0.1887 0.3392 0.054 Uiso 1 1 calc R
H24B H 0.4458 0.1325 0.3331 0.054 Uiso 1 1 calc R

loop_
_atom_site_aniso_label
_atom_site_aniso_U_11
_atom_site_aniso_U_22
_atom_site_aniso_U_33
_atom_site_aniso_U_23
_atom_site_aniso_U_13
_atom_site_aniso_U_12
Cl1 0.0193(2) 0.0285(2) 0.0176(2) -0.00375(19) -0.00105(19) -0.00526(18)
Cl2 0.0214(2) 0.0294(2) 0.0194(3) -0.00537(19) 0.00059(19) 0.00717(18)
Cl3 0.01679(18) 0.0315(2) 0.01663(19) 0.00601(15) -0.0004(2) 0.0008(2)
P1 0.0193(2) 0.0144(2) 0.0135(2) 0.00044(17) 0.00248(19) 0.00062(17)
P2 0.0198(2) 0.0154(2) 0.0137(2) 0.00002(18) -0.00296(19) 0.00011(17)
N1 0.0171(8) 0.0149(7) 0.0146(9) 0.0004(6) -0.0021(6) 0.0020(6)
N2 0.0164(8) 0.0163(8) 0.0140(9) -0.0012(6) 0.0003(7) 0.0001(6)
N3 0.0160(8) 0.0168(8) 0.0122(8) -0.0004(6) 0.0003(6) -0.0015(6)
N4 0.0173(8) 0.0146(8) 0.0135(9) -0.0003(6) -0.0010(7) -0.0007(6)
C1 0.0158(9) 0.0158(9) 0.0129(9) -0.0006(7) -0.0001(7) 0.0007(7)
C2 0.0185(9) 0.0191(9) 0.0146(10) 0.0024(7) -0.0025(8) -0.0009(8)
C3 0.0177(9) 0.0202(9) 0.0128(9) 0.0003(7) -0.0014(8) -0.0018(8)
C4 0.0336(12) 0.0243(10) 0.0245(12) 0.0091(9) 0.0009(10) 0.0038(9)
C5 0.0287(12) 0.0348(12) 0.0159(11) 0.0021(9) 0.0033(9) 0.0012(9)
C6 0.0212(10) 0.0176(9) 0.0179(10) -0.0023(8) 0.0000(8) 0.0069(8)
C7 0.0316(11) 0.0189(9) 0.0261(12) -0.0058(9) -0.0055(9) 0.0030(8)
C8 0.0240(11) 0.0235(11) 0.0258(12) -0.0027(9) -0.0046(9) 0.0094(8)
C9 0.0217(11) 0.0159(9) 0.0214(11) -0.0010(8) 0.0062(9) 0.0026(8)
C10 0.0219(11) 0.0213(10) 0.0338(14) 0.0041(9) 0.0015(9) 0.0037(8)
C11 0.0307(12) 0.0256(12) 0.0556(17) -0.0199(12) -0.0024(13) 0.0019(10)
C12 0.0160(9) 0.0151(8) 0.0138(10) -0.0009(7) 0.0008(7) -0.0003(8)
C13 0.0169(9) 0.0187(9) 0.0144(10) 0.0010(7) 0.0025(8) 0.0015(7)
C14 0.0161(10) 0.0200(9) 0.0127(9) 0.0018(7) 0.0015(8) 0.0022(7)
C15 0.0277(11) 0.0195(10) 0.0176(11) 0.0037(8) 0.0000(9) -0.0038(8)
C16 0.0249(11) 0.0244(10) 0.0157(11) 0.0011(8) -0.0050(8) -0.0009(8)
C17 0.0193(10) 0.0190(9) 0.0140(9) -0.0026(7) 0.0007(7) -0.0052(7)
C18 0.0282(11) 0.0215(10) 0.0222(11) -0.0036(8) 0.0020(9) -0.0035(8)
C19 0.0210(10) 0.0296(11) 0.0207(11) 0.0009(9) 0.0021(8) -0.0085(9)
C20 0.0236(11) 0.0152(9) 0.0197(10) 0.0018(8) -0.0054(8) -0.0051(8)
C21 0.0209(11) 0.0289(12) 0.0399(15) 0.0116(10) -0.0062(10) -0.0094(9)
C22 0.0392(14) 0.0216(10) 0.0348(13) -0.0094(10) -0.0042(12) -0.0013(10)
S1 0.0257(3) 0.0200(2) 0.0224(3) 0.00584(19) 0.0024(2) -0.0004(2)
F1 0.0560(10) 0.0415(9) 0.0522(11) -0.0199(7) 0.0032(9) -0.0118(8)
F2 0.0548(11) 0.0675(12) 0.0390(10) -0.0151(8) -0.0061(8) 0.0379(10)
F3 0.0679(13) 0.0772(14) 0.0188(8) -0.0003(8) 0.0005(8) 0.0247(10)
O1 0.0434(10) 0.0246(8) 0.0224(8) 0.0015(7) -0.0063(7) 0.0031(7)
O2 0.0434(11) 0.0402(10) 0.0372(10) -0.0047(8) -0.0094(8) 0.0214(8)
O3 0.0622(15) 0.0530(13) 0.0666(16) 0.0087(12) 0.0263(12) -0.0288(12)
C23 0.0339(13) 0.0388(13) 0.0210(12) -0.0007(10) -0.0005(10) 0.0116(11)
Cl4 0.0557(5) 0.0526(4) 0.0497(5) 0.0239(4) 0.0176(4) 0.0110(3)
Cl5 0.0350(3) 0.0387(3) 0.0278(3) -0.0014(2) -0.0072(2) -0.0094(2)
C24 0.077(2) 0.0297(13) 0.0278(15) 0.0022(11) -0.0108(14) -0.0064(14)

loop_
_atom_type_symbol
_atom_type_description
_atom_type_scat_dispersion_real
_atom_type_scat_dispersion_imag
_atom_type_scat_source
C C 0.0181 0.0091 'International Tables Vol C Tables 4.2.6.8 and 6.1.1.4'
H H 0.0000 0.0000 'International Tables Vol C Tables 4.2.6.8 and 6.1.1.4'
Cl Cl 0.3639 0.7018 'International Tables Vol C Tables 4.2.6.8 and 6.1.1.4'
F F 0.0727 0.0534 'International Tables Vol C Tables 4.2.6.8 and 6.1.1.4'
N N 0.0311 0.0180 'International Tables Vol C Tables 4.2.6.8 and 6.1.1.4'
O O 0.0492 0.0322 'International Tables Vol C Tables 4.2.6.8 and 6.1.1.4'
P P 0.2955 0.4335 'International Tables Vol C Tables 4.2.6.8 and 6.1.1.4'
S S 0.3331 0.5567 'International Tables Vol C Tables 4.2.6.8 and 6.1.1.4'

loop_
_exptl_crystal_face_index_h
_exptl_crystal_face_index_k
_exptl_crystal_face_index_l
_exptl_crystal_face_perp_dist
0 0 -1 0.0334
0 0 1 0.0414
1 -1 1 0.0866
1 1 0 0.1324
-5 1 0 0.0851
-5 -2 0 0.1216
-1 1 0 0.1069
0 4 -5 0.1264
0 -5 -4 0.1437
-1 1 -5 0.0849

loop_
_geom_angle_atom_site_label_1
_geom_angle_atom_site_label_2
_geom_angle_atom_site_label_3
_geom_angle
P2 Cl3 P1 50.078(15)
Cl1 P1 Cl3 164.82(3)
Cl1 P1 P2 102.56(3)
P2 P1 Cl3 64.16(3)
C1 P1 Cl1 94.53(7)
C1 P1 Cl3 81.89(7)
C1 P1 P2 102.07(7)
Cl2 P2 Cl3 165.71(3)
Cl2 P2 P1 102.43(3)
P1 P2 Cl3 65.76(3)
C12 P2 Cl2 93.65(7)
C12 P2 Cl3 81.54(7)
C12 P2 P1 101.69(7)
C1 N1 C2 108.82(17)
C1 N1 C6 124.33(18)
C2 N1 C6 126.85(17)
C1 N2 C3 109.01(17)
C1 N2 C9 124.12(18)
C3 N2 C9 126.87(18)
C12 N3 C13 109.06(17)
C12 N3 C17 124.09(18)
C13 N3 C17 126.85(17)
C12 N4 C14 108.91(17)
C12 N4 C20 123.51(17)
C14 N4 C20 127.57(18)
N1 C1 P1 131.52(16)
N2 C1 P1 120.13(15)
N2 C1 N1 107.93(17)
N1 C2 C4 126.1(2)
C3 C2 N1 107.28(18)
C3 C2 C4 126.6(2)
N2 C3 C5 125.74(19)
C2 C3 N2 106.96(19)
C2 C3 C5 127.3(2)
C2 C4 H4A 109.5
C2 C4 H4B 109.5
C2 C4 H4C 109.5
H4A C4 H4B 109.5
H4A C4 H4C 109.5
H4B C4 H4C 109.5
C3 C5 H5A 109.5
C3 C5 H5B 109.5
C3 C5 H5C 109.5
H5A C5 H5B 109.5
H5A C5 H5C 109.5
H5B C5 H5C 109.5
N1 C6 H6 106.6
N1 C6 C7 111.26(18)
N1 C6 C8 111.50(18)
C7 C6 H6 106.6
C7 C6 C8 113.82(18)
C8 C6 H6 106.6
C6 C7 H7A 109.5
C6 C7 H7B 109.5
C6 C7 H7C 109.5
H7A C7 H7B 109.5
H7A C7 H7C 109.5
H7B C7 H7C 109.5
C6 C8 H8A 109.5
C6 C8 H8B 109.5
C6 C8 H8C 109.5
H8A C8 H8B 109.5
H8A C8 H8C 109.5
H8B C8 H8C 109.5
N2 C9 H9 106.6
N2 C9 C10 111.81(18)
N2 C9 C11 110.74(19)
C10 C9 H9 106.6
C10 C9 C11 113.9(2)
C11 C9 H9 106.6
C9 C10 H10A 109.5
C9 C10 H10B 109.5
C9 C10 H10C 109.5
H10A C10 H10B 109.5
H10A C10 H10C 109.5
H10B C10 H10C 109.5
C9 C11 H11A 109.5
C9 C11 H11B 109.5
C9 C11 H11C 109.5
H11A C11 H11B 109.5
H11A C11 H11C 109.5
H11B C11 H11C 109.5
N3 C12 P2 131.85(16)
N3 C12 N4 107.63(18)
N4 C12 P2 120.19(15)
N3 C13 C15 125.40(19)
C14 C13 N3 106.98(18)
C14 C13 C15 127.6(2)
N4 C14 C16 125.22(19)
C13 C14 N4 107.42(19)
C13 C14 C16 127.35(19)
C13 C15 H15A 109.5
C13 C15 H15B 109.5
C13 C15 H15C 109.5
H15A C15 H15B 109.5
H15A C15 H15C 109.5
H15B C15 H15C 109.5
C14 C16 H16A 109.5
C14 C16 H16B 109.5
C14 C16 H16C 109.5
H16A C16 H16B 109.5
H16A C16 H16C 109.5
H16B C16 H16C 109.5
N3 C17 H17 106.5
N3 C17 C18 111.24(18)
N3 C17 C19 111.34(17)
C18 C17 H17 106.4
C19 C17 H17 106.5
C19 C17 C18 114.36(18)
C17 C18 H18A 109.5
C17 C18 H18B 109.5
C17 C18 H18C 109.5
H18A C18 H18B 109.5
H18A C18 H18C 109.5
H18B C18 H18C 109.5
C17 C19 H19A 109.5
C17 C19 H19B 109.5
C17 C19 H19C 109.5
H19A C19 H19B 109.5
H19A C19 H19C 109.5
H19B C19 H19C 109.5
N4 C20 H20 106.7
N4 C20 C21 111.57(18)
N4 C20 C22 110.71(19)
C21 C20 H20 106.7
C21 C20 C22 114.0(2)
C22 C20 H20 106.7
C20 C21 H21A 109.5
C20 C21 H21B 109.5
C20 C21 H21C 109.5
H21A C21 H21B 109.5
H21A C21 H21C 109.5
H21B C21 H21C 109.5
C20 C22 H22A 109.5
C20 C22 H22B 109.5
C20 C22 H22C 109.5
H22A C22 H22B 109.5
H22A C22 H22C 109.5
H22B C22 H22C 109.5
O1 S1 O2 114.46(12)
O1 S1 C23 102.54(11)
O2 S1 C23 103.51(12)
O3 S1 O1 114.98(15)
O3 S1 O2 115.53(15)
O3 S1 C23 103.38(14)
F1 C23 S1 111.11(18)
F2 C23 S1 111.46(19)
F2 C23 F1 107.1(2)
F2 C23 F3 107.8(2)
F3 C23 S1 112.1(2)
F3 C23 F1 107.1(2)
Cl4 C24 H24A 109.4
Cl4 C24 H24B 109.4
Cl5 C24 Cl4 111.21(17)
Cl5 C24 H24A 109.4
Cl5 C24 H24B 109.4
H24A C24 H24B 108.0

loop_
_geom_bond_atom_site_label_1
_geom_bond_atom_site_label_2
_geom_bond_distance
Cl1 P1 2.1284(8)
Cl2 P2 2.1409(8)
Cl3 P1 2.6856(7)
Cl3 P2 2.6508(7)
P1 P2 2.2588(6)
P1 C1 1.843(2)
P2 C12 1.843(2)
N1 C1 1.350(3)
N1 C2 1.381(3)
N1 C6 1.486(3)
N2 C1 1.349(3)
N2 C3 1.382(3)
N2 C9 1.495(2)
N3 C12 1.349(3)
N3 C13 1.390(3)
N3 C17 1.490(3)
N4 C12 1.350(3)
N4 C14 1.387(3)
N4 C20 1.493(2)
C2 C3 1.369(3)
C2 C4 1.490(3)
C3 C5 1.490(3)
C4 H4A 0.9600
C4 H4B 0.9600
C4 H4C 0.9600
C5 H5A 0.9600
C5 H5B 0.9600
C5 H5C 0.9600
C6 H6 0.9800
C6 C7 1.522(3)
C6 C8 1.526(3)
C7 H7A 0.9600
C7 H7B 0.9600
C7 H7C 0.9600
C8 H8A 0.9600
C8 H8B 0.9600
C8 H8C 0.9600
C9 H9 0.9800
C9 C10 1.512(3)
C9 C11 1.522(3)
C10 H10A 0.9600
C10 H10B 0.9600
C10 H10C 0.9600
C11 H11A 0.9600
C11 H11B 0.9600
C11 H11C 0.9600
C13 C14 1.357(3)
C13 C15 1.495(3)
C14 C16 1.498(3)
C15 H15A 0.9600
C15 H15B 0.9600
C15 H15C 0.9600
C16 H16A 0.9600
C16 H16B 0.9600
C16 H16C 0.9600
C17 H17 0.9800
C17 C18 1.525(3)
C17 C19 1.523(3)
C18 H18A 0.9600
C18 H18B 0.9600
C18 H18C 0.9600
C19 H19A 0.9600
C19 H19B 0.9600
C19 H19C 0.9600
C20 H20 0.9800
C20 C21 1.520(3)
C20 C22 1.523(3)
C21 H21A 0.9600
C21 H21B 0.9600
C21 H21C 0.9600
C22 H22A 0.9600
C22 H22B 0.9600
C22 H22C 0.9600
S1 O1 1.4312(18)
S1 O2 1.4397(19)
S1 O3 1.424(2)
S1 C23 1.830(3)
F1 C23 1.336(3)
F2 C23 1.324(3)
F3 C23 1.335(3)
Cl4 C24 1.769(3)
Cl5 C24 1.755(3)
C24 H24A 0.9700
C24 H24B 0.9700

loop_
_geom_torsion_atom_site_label_1
_geom_torsion_atom_site_label_2
_geom_torsion_atom_site_label_3
_geom_torsion_atom_site_label_4
_geom_torsion
Cl1 P1 C1 N1 58.3(2)
Cl1 P1 C1 N2 -113.25(16)
Cl2 P2 C12 N3 60.0(2)
Cl2 P2 C12 N4 -112.52(16)
Cl3 P1 C1 N1 -106.8(2)
Cl3 P1 C1 N2 81.60(16)
Cl3 P2 C12 N3 -106.5(2)
Cl3 P2 C12 N4 81.02(16)
P1 P2 C12 N3 -43.5(2)
P1 P2 C12 N4 143.98(16)
P2 P1 C1 N1 -45.6(2)
P2 P1 C1 N2 142.87(15)
N1 C2 C3 N2 -0.9(2)
N1 C2 C3 C5 177.8(2)
N3 C13 C14 N4 -1.2(2)
N3 C13 C14 C16 177.4(2)
C1 N1 C2 C3 0.6(2)
C1 N1 C2 C4 178.9(2)
C1 N1 C6 C7 109.1(2)
C1 N1 C6 C8 -122.6(2)
C1 N2 C3 C2 0.9(2)
C1 N2 C3 C5 -177.8(2)
C1 N2 C9 C10 -121.1(2)
C1 N2 C9 C11 110.7(2)
C2 N1 C1 P1 -172.43(16)
C2 N1 C1 N2 -0.1(2)
C2 N1 C6 C7 -71.0(3)
C2 N1 C6 C8 57.3(3)
C3 N2 C1 P1 172.90(14)
C3 N2 C1 N1 -0.5(2)
C3 N2 C9 C10 59.3(3)
C3 N2 C9 C11 -68.9(3)
C4 C2 C3 N2 -179.2(2)
C4 C2 C3 C5 -0.5(4)
C6 N1 C1 P1 7.5(3)
C6 N1 C1 N2 179.81(18)
C6 N1 C2 C3 -179.27(19)
C6 N1 C2 C4 -1.0(4)
C9 N2 C1 P1 -6.7(3)
C9 N2 C1 N1 179.88(18)
C9 N2 C3 C2 -179.5(2)
C9 N2 C3 C5 1.8(3)
C12 N3 C13 C14 0.9(2)
C12 N3 C13 C15 -178.5(2)
C12 N3 C17 C18 108.2(2)
C12 N3 C17 C19 -123.0(2)
C12 N4 C14 C13 1.0(2)
C12 N4 C14 C16 -177.5(2)
C12 N4 C20 C21 -126.4(2)
C12 N4 C20 C22 105.5(2)
C13 N3 C12 P2 -173.47(16)
C13 N3 C12 N4 -0.3(2)
C13 N3 C17 C18 -72.1(3)
C13 N3 C17 C19 56.7(3)
C14 N4 C12 P2 173.69(14)
C14 N4 C12 N3 -0.5(2)
C14 N4 C20 C21 52.7(3)
C14 N4 C20 C22 -75.5(3)
C15 C13 C14 N4 178.2(2)
C15 C13 C14 C16 -3.3(4)
C17 N3 C12 P2 6.3(3)
C17 N3 C12 N4 179.47(18)
C17 N3 C13 C14 -178.83(19)
C17 N3 C13 C15 1.8(3)
C20 N4 C12 P2 -7.1(3)
C20 N4 C12 N3 178.73(18)
C20 N4 C14 C13 -178.1(2)
C20 N4 C14 C16 3.3(3)
O1 S1 C23 F1 66.7(2)
O1 S1 C23 F2 -52.7(2)
O1 S1 C23 F3 -173.60(19)
O2 S1 C23 F1 -52.7(2)
O2 S1 C23 F2 -172.0(2)
O2 S1 C23 F3 67.1(2)
O3 S1 C23 F1 -173.5(2)
O3 S1 C23 F2 67.1(2)
O3 S1 C23 F3 -53.8(2)

loop_
_exptl_oxdiff_crystal_face_indexfrac_h
_exptl_oxdiff_crystal_face_indexfrac_k
_exptl_oxdiff_crystal_face_indexfrac_l
_exptl_oxdiff_crystal_face_x
_exptl_oxdiff_crystal_face_y
_exptl_oxdiff_crystal_face_z
-0.0000 -0.0000 -1.0000 -0.0526 0.0013 -0.0013
0.0000 0.0000 1.0000 0.0526 -0.0013 0.0013
1.0000 -1.0000 1.0000 0.0594 0.1331 -0.1422
1.0000 1.0000 -0.0000 -0.0006 0.1332 0.1450
-5.0000 1.0000 0.0000 -0.0192 -0.6694 0.1404
-5.0000 -2.0000 0.0000 -0.0082 -0.6676 -0.2923
-1.0000 1.0000 0.0000 -0.0068 -0.1344 0.1435
0.0000 4.0000 -5.0000 -0.2779 0.0039 0.5705
-0.0000 -5.0000 -4.0000 -0.1921 0.0080 -0.7265
-1.0000 1.0000 -5.0000 -0.2700 -0.1281 0.1370

loop_
_twin_individual_id
_twin_individual_mass_fraction_refined
1 0.619(10)
2 0.381(10)
